data_7056474
loop_
_publ_author_name
'Niu , Yahui'
'Wang, Qin'
'Wu, Haoran'
'wang, Yuxiu'
'Zhang, Yanrong'

_publ_section_title
;
 Experimental and DFT studies of disubstituted
 2-(2-hydroxyphenyl)benzothiazole-based fluorophores synthesized by Suzuki
 coupling
;
_journal_name_full 'New J. Chem.'
_journal_paper_doi 10.1039/C7NJ01525A
_journal_year 2017
_chemical_formula_sum 'C25 H17 N O S'
_chemical_formula_weight 379.46
_chemical_name_systematic
; 
 ? 
;
_space_group_IT_number 2
_symmetry_cell_setting triclinic
_symmetry_space_group_name_Hall '-P 1'
_symmetry_space_group_name_H-M 'P -1'
_atom_sites_solution_hydrogens geom
_atom_sites_solution_primary direct
_atom_sites_solution_secondary difmap
_audit_creation_method SHELXL-97
_audit_update_record
;
2017-04-28 deposited with the CCDC.
2017-07-31 downloaded from the CCDC.
;
_cell_angle_alpha 78.3830(10)
_cell_angle_beta 71.218(2)
_cell_angle_gamma 67.6380(10)
_cell_formula_units_Z 2
_cell_length_a 9.9130(8)
_cell_length_b 10.2709(9)
_cell_length_c 10.8021(9)
_cell_measurement_reflns_used 1677
_cell_measurement_temperature 298(2)
_cell_measurement_theta_max 24.681
_cell_measurement_theta_min 2.613
_cell_volume 959.04(14)
_computing_cell_refinement 'Bruker SMART'
_computing_data_collection 'Bruker SMART'
_computing_data_reduction 'Bruker SHELXTL'
_computing_molecular_graphics 'Bruker SHELXTL'
_computing_publication_material 'Bruker SHELXTL'
_computing_structure_refinement 'SHELXL-97 (Sheldrick, 1997)'
_computing_structure_solution 'SHELXS-97 (Sheldrick, 1990)'
_diffrn_ambient_temperature 298(2)
_diffrn_measured_fraction_theta_full 0.983
_diffrn_measured_fraction_theta_max 0.983
_diffrn_measurement_device_type 'CCD area detector'
_diffrn_measurement_method 'phi and omega scans'
_diffrn_radiation_monochromator graphite
_diffrn_radiation_source 'fine-focus sealed tube'
_diffrn_radiation_type MoK\a
_diffrn_radiation_wavelength 0.71073
_diffrn_reflns_av_R_equivalents 0.0230
_diffrn_reflns_av_sigmaI/netI 0.0435
_diffrn_reflns_limit_h_max 11
_diffrn_reflns_limit_h_min -11
_diffrn_reflns_limit_k_max 12
_diffrn_reflns_limit_k_min -10
_diffrn_reflns_limit_l_max 12
_diffrn_reflns_limit_l_min -12
_diffrn_reflns_number 4903
_diffrn_reflns_theta_full 25.02
_diffrn_reflns_theta_max 25.02
_diffrn_reflns_theta_min 2.57
_exptl_absorpt_coefficient_mu 0.184
_exptl_absorpt_correction_T_max 0.9641
_exptl_absorpt_correction_T_min 0.9300
_exptl_absorpt_correction_type multi-scan
_exptl_absorpt_process_details sadabs
_exptl_crystal_density_diffrn 1.314
_exptl_crystal_density_method 'not measured'
_exptl_crystal_F_000 396
_exptl_crystal_size_max 0.40
_exptl_crystal_size_mid 0.30
_exptl_crystal_size_min 0.20
_refine_diff_density_max 0.228
_refine_diff_density_min -0.174
_refine_diff_density_rms 0.039
_refine_ls_extinction_method none
_refine_ls_goodness_of_fit_ref 1.047
_refine_ls_hydrogen_treatment mixed
_refine_ls_matrix_type full
_refine_ls_number_parameters 253
_refine_ls_number_reflns 3328
_refine_ls_number_restraints 0
_refine_ls_restrained_S_all 1.047
_refine_ls_R_factor_all 0.0660
_refine_ls_R_factor_gt 0.0426
_refine_ls_shift/su_max 0.000
_refine_ls_shift/su_mean 0.000
_refine_ls_structure_factor_coef Fsqd
_refine_ls_weighting_details 'calc w=1/[\s^2^(Fo^2^)+(0.0458P)^2^+0.0000P] where P=(Fo^2^+2Fc^2^)/3'
_refine_ls_weighting_scheme calc
_refine_ls_wR_factor_gt 0.0980
_refine_ls_wR_factor_ref 0.1064
_reflns_number_gt 2300
_reflns_number_total 3328
_reflns_threshold_expression >2sigma(I)
_cod_data_source_file c7nj01525a2.cif
_cod_data_source_block 161121b
_cod_depositor_comments
;
The following automatic conversions were performed:

'_symmetry_cell_setting' value 'Triclinic' changed to 'triclinic'
according to
/home/data/users/saulius/crontab/automatic-downloads/rss-feeds/RSC/lib/dictionaries/cif_core.dic
dictionary named 'cif_core.dic' version 2.4.2 from 2011-04-26.

Automatic conversion script
Id: cif_fix_values 4973 2017-02-22 13:04:09Z antanas 
;
_cod_original_sg_symbol_H-M P-1
_cod_database_code 7056474

loop_
_symmetry_equiv_pos_as_xyz
'x, y, z'
'-x, -y, -z'

loop_
_atom_site_label
_atom_site_type_symbol
_atom_site_fract_x
_atom_site_fract_y
_atom_site_fract_z
_atom_site_U_iso_or_equiv
_atom_site_adp_type
_atom_site_occupancy
_atom_site_symmetry_multiplicity
_atom_site_calc_flag
_atom_site_refinement_flags
N1 N 0.98029(19) -0.05979(17) 0.24159(15) 0.0461(4) Uani 1 1 d .
O1 O 0.72703(17) -0.06438(15) 0.42202(14) 0.0634(5) Uani 1 1 d .
H1 H 0.8014 -0.0904 0.3595 0.095 Uiso 1 1 calc R
S1 S 1.09704(7) 0.13599(6) 0.20766(5) 0.0565(2) Uani 1 1 d .
C1 C 0.9667(2) 0.0499(2) 0.29433(19) 0.0435(5) Uani 1 1 d .
C2 C 1.0981(2) -0.0832(2) 0.12592(19) 0.0454(5) Uani 1 1 d .
C3 C 1.1758(2) 0.0133(2) 0.09225(19) 0.0475(5) Uani 1 1 d .
C4 C 1.2952(3) 0.0055(2) -0.0212(2) 0.0587(6) Uani 1 1 d .
H4 H 1.3466 0.0697 -0.0430 0.070 Uiso 1 1 calc R
C5 C 1.3347(3) -0.1009(2) -0.1001(2) 0.0626(7) Uani 1 1 d .
H5 H 1.4137 -0.1079 -0.1766 0.075 Uiso 1 1 calc R
C6 C 1.2592(3) -0.1980(2) -0.0678(2) 0.0616(7) Uani 1 1 d .
H6 H 1.2885 -0.2690 -0.1224 0.074 Uiso 1 1 calc R
C7 C 1.1411(3) -0.1898(2) 0.0446(2) 0.0551(6) Uani 1 1 d .
H7 H 1.0906 -0.2547 0.0659 0.066 Uiso 1 1 calc R
C8 C 0.8477(2) 0.1043(2) 0.41182(18) 0.0426(5) Uani 1 1 d .
C9 C 0.7313(2) 0.0466(2) 0.46893(19) 0.0460(5) Uani 1 1 d .
C10 C 0.6137(2) 0.1065(2) 0.57522(19) 0.0479(5) Uani 1 1 d .
H10 H 0.5378 0.0670 0.6129 0.058 Uiso 1 1 calc R
C11 C 0.6057(2) 0.2238(2) 0.62720(18) 0.0434(5) Uani 1 1 d .
C12 C 0.7221(2) 0.2830(2) 0.57100(18) 0.0423(5) Uani 1 1 d .
C13 C 0.8399(2) 0.2205(2) 0.46592(19) 0.0462(5) Uani 1 1 d .
H13 H 0.9175 0.2581 0.4297 0.055 Uiso 1 1 calc R
C14 C 0.4728(2) 0.2852(2) 0.73906(19) 0.0455(5) Uani 1 1 d .
C15 C 0.4922(3) 0.3134(2) 0.8510(2) 0.0557(6) Uani 1 1 d .
H15 H 0.5898 0.2926 0.8571 0.067 Uiso 1 1 calc R
C16 C 0.3698(3) 0.3719(2) 0.9539(2) 0.0660(7) Uani 1 1 d .
H16 H 0.3852 0.3896 1.0285 0.079 Uiso 1 1 calc R
C17 C 0.2249(3) 0.4037(3) 0.9450(2) 0.0740(8) Uani 1 1 d .
H17 H 0.1419 0.4437 1.0134 0.089 Uiso 1 1 calc R
C18 C 0.2030(3) 0.3761(3) 0.8343(2) 0.0729(8) Uani 1 1 d .
H18 H 0.1051 0.3978 0.8284 0.087 Uiso 1 1 calc R
C19 C 0.3261(3) 0.3164(2) 0.7316(2) 0.0587(6) Uani 1 1 d .
H19 H 0.3104 0.2972 0.6578 0.070 Uiso 1 1 calc R
C20 C 0.7201(2) 0.4153(2) 0.61128(18) 0.0447(5) Uani 1 1 d .
C21 C 0.8480(2) 0.4210(2) 0.6340(2) 0.0534(6) Uani 1 1 d .
H21 H 0.9331 0.3399 0.6303 0.064 Uiso 1 1 calc R
C22 C 0.8504(3) 0.5456(3) 0.6622(2) 0.0617(6) Uani 1 1 d .
H22 H 0.9364 0.5476 0.6782 0.074 Uiso 1 1 calc R
C23 C 0.7252(3) 0.6668(3) 0.6667(2) 0.0641(7) Uani 1 1 d .
H23 H 0.7270 0.7511 0.6842 0.077 Uiso 1 1 calc R
C24 C 0.5975(3) 0.6625(2) 0.6450(2) 0.0597(6) Uani 1 1 d .
H24 H 0.5128 0.7440 0.6486 0.072 Uiso 1 1 calc R
C25 C 0.5942(2) 0.5389(2) 0.61799(19) 0.0501(6) Uani 1 1 d .
H25 H 0.5070 0.5375 0.6040 0.060 Uiso 1 1 calc R

loop_
_atom_site_aniso_label
_atom_site_aniso_U_11
_atom_site_aniso_U_22
_atom_site_aniso_U_33
_atom_site_aniso_U_23
_atom_site_aniso_U_13
_atom_site_aniso_U_12
N1 0.0422(11) 0.0430(10) 0.0501(10) -0.0095(8) -0.0088(8) -0.0117(8)
O1 0.0659(11) 0.0603(10) 0.0680(10) -0.0192(8) 0.0011(8) -0.0349(8)
S1 0.0533(4) 0.0597(4) 0.0566(4) -0.0201(3) 0.0031(3) -0.0268(3)
C1 0.0406(13) 0.0430(12) 0.0475(12) -0.0067(10) -0.0124(10) -0.0131(10)
C2 0.0428(13) 0.0444(13) 0.0460(12) -0.0077(10) -0.0142(10) -0.0081(10)
C3 0.0439(13) 0.0476(13) 0.0480(12) -0.0091(10) -0.0102(10) -0.0118(10)
C4 0.0570(15) 0.0579(15) 0.0531(13) -0.0102(11) -0.0012(12) -0.0194(12)
C5 0.0634(17) 0.0648(16) 0.0453(13) -0.0111(12) -0.0026(12) -0.0133(13)
C6 0.0670(17) 0.0562(15) 0.0545(14) -0.0196(12) -0.0142(13) -0.0079(13)
C7 0.0572(15) 0.0510(14) 0.0572(14) -0.0123(11) -0.0164(12) -0.0140(11)
C8 0.0358(12) 0.0439(12) 0.0450(12) -0.0066(9) -0.0072(10) -0.0120(10)
C9 0.0498(14) 0.0428(12) 0.0460(12) -0.0028(10) -0.0124(10) -0.0175(10)
C10 0.0402(13) 0.0532(13) 0.0492(12) -0.0019(10) -0.0064(10) -0.0206(10)
C11 0.0387(12) 0.0490(13) 0.0382(11) -0.0021(9) -0.0089(9) -0.0125(10)
C12 0.0371(12) 0.0437(12) 0.0423(11) -0.0081(9) -0.0072(9) -0.0105(10)
C13 0.0404(13) 0.0511(13) 0.0479(12) -0.0077(10) -0.0052(10) -0.0203(10)
C14 0.0399(13) 0.0484(13) 0.0410(11) -0.0007(9) -0.0042(10) -0.0145(10)
C15 0.0463(14) 0.0692(16) 0.0439(12) -0.0036(11) -0.0074(11) -0.0162(12)
C16 0.0639(18) 0.0751(17) 0.0479(14) -0.0126(12) -0.0037(13) -0.0176(14)
C17 0.0566(18) 0.0791(18) 0.0605(16) -0.0153(13) 0.0097(13) -0.0120(14)
C18 0.0402(15) 0.088(2) 0.0749(18) -0.0094(15) -0.0041(13) -0.0130(13)
C19 0.0453(15) 0.0723(16) 0.0531(13) -0.0059(12) -0.0065(11) -0.0199(12)
C20 0.0456(14) 0.0483(13) 0.0365(11) -0.0047(9) -0.0034(9) -0.0179(11)
C21 0.0432(14) 0.0518(14) 0.0605(14) -0.0085(11) -0.0067(11) -0.0156(11)
C22 0.0592(16) 0.0645(16) 0.0683(15) -0.0092(13) -0.0151(13) -0.0286(13)
C23 0.089(2) 0.0544(16) 0.0564(14) -0.0096(12) -0.0210(14) -0.0289(15)
C24 0.0719(18) 0.0480(14) 0.0498(13) -0.0131(11) -0.0181(12) -0.0045(12)
C25 0.0500(14) 0.0538(14) 0.0440(12) -0.0108(10) -0.0132(10) -0.0114(11)

loop_
_atom_type_symbol
_atom_type_description
_atom_type_scat_dispersion_real
_atom_type_scat_dispersion_imag
_atom_type_scat_source
C C 0.0033 0.0016 'International Tables Vol C Tables 4.2.6.8 and 6.1.1.4'
H H 0.0000 0.0000 'International Tables Vol C Tables 4.2.6.8 and 6.1.1.4'
N N 0.0061 0.0033 'International Tables Vol C Tables 4.2.6.8 and 6.1.1.4'
O O 0.0106 0.0060 'International Tables Vol C Tables 4.2.6.8 and 6.1.1.4'
S S 0.1246 0.1234 'International Tables Vol C Tables 4.2.6.8 and 6.1.1.4'

loop_
_geom_angle_atom_site_label_1
_geom_angle_atom_site_label_2
_geom_angle_atom_site_label_3
_geom_angle
C1 N1 C2 111.54(16)
C9 O1 H1 109.5
C3 S1 C1 89.36(9)
N1 C1 C8 123.65(18)
N1 C1 S1 114.86(14)
C8 C1 S1 121.39(14)
C7 C2 N1 126.17(19)
C7 C2 C3 119.46(19)
N1 C2 C3 114.37(17)
C4 C3 C2 121.47(19)
C4 C3 S1 128.65(17)
C2 C3 S1 109.86(15)
C5 C4 C3 117.7(2)
C5 C4 H4 121.1
C3 C4 H4 121.1
C4 C5 C6 121.5(2)
C4 C5 H5 119.2
C6 C5 H5 119.2
C7 C6 C5 120.5(2)
C7 C6 H6 119.7
C5 C6 H6 119.7
C6 C7 C2 119.3(2)
C6 C7 H7 120.4
C2 C7 H7 120.4
C13 C8 C9 117.86(17)
C13 C8 C1 121.40(17)
C9 C8 C1 120.61(17)
O1 C9 C10 118.16(18)
O1 C9 C8 122.33(17)
C10 C9 C8 119.49(18)
C9 C10 C11 122.23(18)
C9 C10 H10 118.9
C11 C10 H10 118.9
C10 C11 C12 118.98(17)
C10 C11 C14 119.08(18)
C12 C11 C14 121.93(18)
C13 C12 C11 118.02(17)
C13 C12 C20 117.92(17)
C11 C12 C20 123.90(17)
C12 C13 C8 123.41(18)
C12 C13 H13 118.3
C8 C13 H13 118.3
C15 C14 C19 118.50(19)
C15 C14 C11 121.28(19)
C19 C14 C11 120.21(19)
C16 C15 C14 121.5(2)
C16 C15 H15 119.2
C14 C15 H15 119.2
C17 C16 C15 119.5(2)
C17 C16 H16 120.2
C15 C16 H16 120.2
C16 C17 C18 119.9(2)
C16 C17 H17 120.1
C18 C17 H17 120.1
C17 C18 C19 120.5(2)
C17 C18 H18 119.7
C19 C18 H18 119.7
C18 C19 C14 120.1(2)
C18 C19 H19 120.0
C14 C19 H19 120.0
C21 C20 C25 117.97(19)
C21 C20 C12 120.72(19)
C25 C20 C12 121.1(2)
C22 C21 C20 121.0(2)
C22 C21 H21 119.5
C20 C21 H21 119.5
C23 C22 C21 119.9(2)
C23 C22 H22 120.0
C21 C22 H22 120.0
C24 C23 C22 119.7(2)
C24 C23 H23 120.2
C22 C23 H23 120.2
C25 C24 C23 120.6(2)
C25 C24 H24 119.7
C23 C24 H24 119.7
C24 C25 C20 120.8(2)
C24 C25 H25 119.6
C20 C25 H25 119.6

loop_
_geom_bond_atom_site_label_1
_geom_bond_atom_site_label_2
_geom_bond_distance
N1 C1 1.306(2)
N1 C2 1.397(2)
O1 C9 1.357(2)
O1 H1 0.8200
S1 C3 1.735(2)
S1 C1 1.7564(19)
C1 C8 1.461(2)
C2 C7 1.395(3)
C2 C3 1.401(3)
C3 C4 1.394(3)
C4 C5 1.381(3)
C4 H4 0.9300
C5 C6 1.392(3)
C5 H5 0.9300
C6 C7 1.379(3)
C6 H6 0.9300
C7 H7 0.9300
C8 C13 1.398(2)
C8 C9 1.406(3)
C9 C10 1.390(3)
C10 C11 1.394(3)
C10 H10 0.9300
C11 C12 1.416(3)
C11 C14 1.498(3)
C12 C13 1.390(2)
C12 C20 1.499(3)
C13 H13 0.9300
C14 C15 1.384(3)
C14 C19 1.391(3)
C15 C16 1.384(3)
C15 H15 0.9300
C16 C17 1.378(3)
C16 H16 0.9300
C17 C18 1.381(3)
C17 H17 0.9300
C18 C19 1.388(3)
C18 H18 0.9300
C19 H19 0.9300
C20 C21 1.390(3)
C20 C25 1.396(3)
C21 C22 1.385(3)
C21 H21 0.9300
C22 C23 1.379(3)
C22 H22 0.9300
C23 C24 1.378(3)
C23 H23 0.9300
C24 C25 1.373(3)
C24 H24 0.9300
C25 H25 0.9300

loop_
_geom_torsion_atom_site_label_1
_geom_torsion_atom_site_label_2
_geom_torsion_atom_site_label_3
_geom_torsion_atom_site_label_4
_geom_torsion
C2 N1 C1 C8 176.40(18)
C2 N1 C1 S1 0.0(2)
C3 S1 C1 N1 -0.32(17)
C3 S1 C1 C8 -176.81(18)
C1 N1 C2 C7 -178.9(2)
C1 N1 C2 C3 0.4(3)
C7 C2 C3 C4 0.2(3)
N1 C2 C3 C4 -179.2(2)
C7 C2 C3 S1 178.72(17)
N1 C2 C3 S1 -0.7(2)
C1 S1 C3 C4 179.0(2)
C1 S1 C3 C2 0.54(16)
C2 C3 C4 C5 0.1(3)
S1 C3 C4 C5 -178.15(18)
C3 C4 C5 C6 -0.4(4)
C4 C5 C6 C7 0.4(4)
C5 C6 C7 C2 -0.1(3)
N1 C2 C7 C6 179.2(2)
C3 C2 C7 C6 -0.2(3)
N1 C1 C8 C13 178.73(19)
S1 C1 C8 C13 -5.1(3)
N1 C1 C8 C9 -5.5(3)
S1 C1 C8 C9 170.69(16)
C13 C8 C9 O1 178.66(18)
C1 C8 C9 O1 2.7(3)
C13 C8 C9 C10 0.3(3)
C1 C8 C9 C10 -175.59(19)
O1 C9 C10 C11 -177.74(19)
C8 C9 C10 C11 0.7(3)
C9 C10 C11 C12 -0.8(3)
C9 C10 C11 C14 178.03(19)
C10 C11 C12 C13 -0.1(3)
C14 C11 C12 C13 -178.86(18)
C10 C11 C12 C20 175.09(19)
C14 C11 C12 C20 -3.7(3)
C11 C12 C13 C8 1.1(3)
C20 C12 C13 C8 -174.36(19)
C9 C8 C13 C12 -1.2(3)
C1 C8 C13 C12 174.65(19)
C10 C11 C14 C15 130.5(2)
C12 C11 C14 C15 -50.8(3)
C10 C11 C14 C19 -50.2(3)
C12 C11 C14 C19 128.6(2)
C19 C14 C15 C16 -0.2(3)
C11 C14 C15 C16 179.13(18)
C14 C15 C16 C17 -0.4(4)
C15 C16 C17 C18 0.5(4)
C16 C17 C18 C19 0.0(4)
C17 C18 C19 C14 -0.7(4)
C15 C14 C19 C18 0.8(3)
C11 C14 C19 C18 -178.6(2)
C13 C12 C20 C21 -50.9(3)
C11 C12 C20 C21 133.9(2)
C13 C12 C20 C25 124.5(2)
C11 C12 C20 C25 -50.7(3)
C25 C20 C21 C22 -0.1(3)
C12 C20 C21 C22 175.42(18)
C20 C21 C22 C23 -0.7(3)
C21 C22 C23 C24 1.0(4)
C22 C23 C24 C25 -0.5(3)
C23 C24 C25 C20 -0.3(3)
C21 C20 C25 C24 0.6(3)
C12 C20 C25 C24 -174.89(18)
